data_1567124
loop_
_publ_author_name
'Jir\'at, Jan'
'Babor, Martin'
'Ridvan, Lud\<ek'
'Sko\<repov\'a, Eli\<ska'
'Du\<sek, Michal'
'\<So\'o\<s, Miroslav'

_publ_section_title
;
 Structure--property relations of a unique and systematic dataset of 19
 isostructural multicomponent apremilast forms
;
_journal_coeditor_code ED5027
_journal_issue 4
_journal_name_full IUCrJ
_journal_page_first
;
;
_journal_paper_doi 10.1107/S2052252522005577
_journal_volume 9
_journal_year 2022
_chemical_absolute_configuration ad
_chemical_formula_moiety '2(C22 H24 N2 O7 S), C9 H12'
_chemical_formula_sum 'C53 H60 N4 O14 S2'
_chemical_formula_weight 1041.17
_space_group_IT_number 92
_space_group_name_Hall 'P 4abw 2nw'
_space_group_name_H-M_alt 'P 41 21 2'
_symmetry_cell_setting tetragonal
_symmetry_space_group_name_H-M 'P 41 21 2'
_atom_sites_solution_hydrogens difmap
_atom_sites_solution_primary other
_cell_angle_alpha 90
_cell_angle_beta 90
_cell_angle_gamma 90
_cell_formula_units_Z 4
_cell_length_a 13.27920(10)
_cell_length_b 13.27920(10)
_cell_length_c 28.27370(10)
_cell_measurement_reflns_used 62445
_cell_measurement_temperature 120
_cell_measurement_theta_max 68
_cell_measurement_theta_min 5
_cell_volume 4985.70(6)
_computing_cell_refinement 'CrysAlisPro, (Agilent, 2011)'
_computing_data_collection 'SuperNova, (Oxford Diffraction, 2010)'
_computing_data_reduction 'CrysAlisPro, (Agilent, 2011)'
_computing_molecular_graphics 'CAMERON (Watkin et al., 1996)'
_computing_publication_material 'CRYSTALS (Betteridge et al., 2003)'
_computing_structure_refinement 'CRYSTALS (Betteridge et al., 2003)'
_computing_structure_solution 'Superflip (Palatinus & Chapuis, 2007)'
_diffrn_ambient_temperature 120
_diffrn_measured_fraction_theta_full 1.000
_diffrn_measured_fraction_theta_max 1.000
_diffrn_measurement_device Area
_diffrn_measurement_device_type 'Oxford Diffraction SuperNova'
_diffrn_measurement_method \w
_diffrn_radiation_monochromator graphite
_diffrn_radiation_type 'Cu K\a'
_diffrn_radiation_wavelength 1.54180
_diffrn_reflns_av_R_equivalents 0.035
_diffrn_reflns_limit_h_max 15
_diffrn_reflns_limit_h_min -15
_diffrn_reflns_limit_k_max 15
_diffrn_reflns_limit_k_min -15
_diffrn_reflns_limit_l_max 33
_diffrn_reflns_limit_l_min -33
_diffrn_reflns_number 90441
_diffrn_reflns_theta_full 67.664
_diffrn_reflns_theta_max 67.664
_diffrn_reflns_theta_min 3.677
_diffrn_standards_number 0
_exptl_absorpt_coefficient_mu 1.580
_exptl_absorpt_correction_T_max 0.61
_exptl_absorpt_correction_T_min 0.49
_exptl_absorpt_correction_type multi-scan
_exptl_absorpt_process_details 'CrysAlisPro, (Agilent, 2011)'
_exptl_crystal_colour colorless
_exptl_crystal_density_diffrn 1.387
_exptl_crystal_density_method 'not measured'
_exptl_crystal_description block
_exptl_crystal_F_000 2199.988
_exptl_crystal_size_max 0.487
_exptl_crystal_size_mid 0.348
_exptl_crystal_size_min 0.309
_refine_diff_density_max 0.21
_refine_diff_density_min -0.26
_refine_ls_abs_structure_details 'Flack (1983), 1862 Friedel-pairs'
_refine_ls_abs_structure_Flack -0.003(11)
_refine_ls_extinction_coef 61(8)
_refine_ls_extinction_method 'Larson (1970), Equation 22'
_refine_ls_goodness_of_fit_ref 0.8635
_refine_ls_hydrogen_treatment constr
_refine_ls_matrix_type full
_refine_ls_number_parameters 337
_refine_ls_number_reflns 4516
_refine_ls_number_restraints 6
_refine_ls_R_factor_all 0.0224
_refine_ls_R_factor_gt 0.0223
_refine_ls_shift/su_max 0.0013090
_refine_ls_shift/su_mean 0.0000652
_refine_ls_structure_factor_coef Fsqd
_refine_ls_weighting_details
;
 Method= Modified Sheldrick 
 w=1/[\s^2^(F^2^) + ( 0.04P)^2^ + 2.04P] 
 ,where P=(max(Fo^2^,0) + 2Fc^2^)/3 
;
_refine_ls_weighting_scheme calc
_refine_ls_wR_factor_all 0.0603
_refine_ls_wR_factor_gt 0.0601
_refine_ls_wR_factor_ref 0.0603
_reflns_limit_h_max 11
_reflns_limit_h_min -10
_reflns_limit_k_max 15
_reflns_limit_k_min 0
_reflns_limit_l_max 33
_reflns_limit_l_min 0
_reflns_number_gt 4479
_reflns_number_total 4516
_reflns_threshold_expression I>2.0\s(I)
_oxford_diffrn_Wilson_B_factor 1.75
_oxford_diffrn_Wilson_scale 0.07
_oxford_refine_ls_r_factor_ref 0.0224
_oxford_refine_ls_scale 3.55(3)
_oxford_reflns_number_all 4516
_oxford_reflns_threshold_expression_ref I>-3.0\s(I)
_cod_data_source_file ed5027.cif
_cod_data_source_block apremilastmesitilene
_cod_depositor_comments
;
The following automatic conversions were performed:

data item '_atom_sites_solution_primary' value 'Other' was changed to
'other' in accordance with the
/home/data/users/saulius/crontab/automatic-downloads/rss-feeds/IUCr/lib/dictionaries/cif_core.dic
dictionary named 'cif_core.dic' version 2.4.2 last updated on
2011-04-26.

Automatic conversion script
Id: cif_fix_values 7556 2019-12-06 15:28:31Z antanas 
;
_cod_original_cell_volume 4985.70(8)
_cod_original_sg_symbol_H-M 'P 41 21 2 '
_cod_database_code 1567124

loop_
_symmetry_equiv_pos_as_xyz
x,y,z
-y+1/2,x+1/2,z+1/4
-x,-y,z+1/2
x+1/2,-y+1/2,-z+3/4
-y,-x,-z+1/2
y+1/2,-x+1/2,z+3/4
y,x,-z
-x+1/2,y+1/2,-z+1/4

loop_
_atom_site_label
_atom_site_type_symbol
_atom_site_fract_x
_atom_site_fract_y
_atom_site_fract_z
_atom_site_U_iso_or_equiv
_atom_site_occupancy
_atom_site_adp_type
_atom_site_refinement_flags_posn
_atom_site_refinement_flags_adp
_atom_site_refinement_flags_occupancy
_atom_site_disorder_assembly
_atom_site_disorder_group
_atom_site_attached_hydrogens
S1 S 0.57862(2) 0.18236(2) 0.282453(11) 0.0204 1.0000 Uani . . . . . .
O2 O 0.66730(7) 0.22420(8) 0.30443(3) 0.0263 1.0000 Uani . . . . . .
O3 O 0.53532(8) 0.09343(8) 0.30348(4) 0.0296 1.0000 Uani . . . . . .
C4 C 0.60449(11) 0.15805(12) 0.22253(5) 0.0287 1.0000 Uani . . . . . .
C5 C 0.48529(10) 0.27773(10) 0.27897(5) 0.0199 1.0000 Uani . . . . . .
C6 C 0.44358(10) 0.30955(10) 0.32720(4) 0.0192 1.0000 Uani . . . . . .
N7 N 0.52323(8) 0.35398(8) 0.35716(4) 0.0188 1.0000 Uani . . . . . .
C8 C 0.55573(10) 0.31021(10) 0.39949(4) 0.0184 1.0000 Uani . . . . . .
C9 C 0.64526(10) 0.36763(10) 0.41484(5) 0.0184 1.0000 Uani . . . . . .
C10 C 0.66422(10) 0.44234(10) 0.38152(4) 0.0193 1.0000 Uani . . . . . .
C11 C 0.58556(10) 0.43403(10) 0.34421(4) 0.0189 1.0000 Uani . . . . . .
O12 O 0.51551(7) 0.23868(7) 0.41875(3) 0.0226 1.0000 Uani . . . . . .
O13 O 0.57507(8) 0.48496(7) 0.30884(3) 0.0243 1.0000 Uani . . . . . .
C14 C 0.70448(10) 0.35641(10) 0.45493(4) 0.0194 1.0000 Uani . . . . . .
C15 C 0.78599(10) 0.42293(11) 0.45998(5) 0.0233 1.0000 Uani . . . . . .
C16 C 0.80428(11) 0.49674(11) 0.42596(5) 0.0246 1.0000 Uani . . . . . .
C17 C 0.74369(10) 0.50871(10) 0.38608(5) 0.0226 1.0000 Uani . . . . . .
N18 N 0.67762(9) 0.28104(9) 0.48739(4) 0.0211 1.0000 Uani . . . . . .
C19 C 0.71998(11) 0.26047(11) 0.53052(5) 0.0232 1.0000 Uani . . . . . .
C20 C 0.66192(12) 0.18431(12) 0.55886(5) 0.0287 1.0000 Uani . . . . . .
O21 O 0.79692(8) 0.30058(8) 0.54498(3) 0.0287 1.0000 Uani . . . . . .
C22 C 0.35211(10) 0.37771(10) 0.32180(5) 0.0194 1.0000 Uani . . . . . .
C23 C 0.33704(10) 0.43779(10) 0.28178(5) 0.0207 1.0000 Uani . . . . . .
C24 C 0.25140(10) 0.49712(10) 0.27760(5) 0.0212 1.0000 Uani . . . . . .
C25 C 0.17836(10) 0.49566(10) 0.31376(5) 0.0219 1.0000 Uani . . . . . .
C26 C 0.19388(10) 0.43612(10) 0.35331(5) 0.0228 1.0000 Uani . . . . . .
C27 C 0.28041(11) 0.37748(11) 0.35718(5) 0.0223 1.0000 Uani . . . . . .
O28 O 0.23129(7) 0.55953(8) 0.24018(3) 0.0268 1.0000 Uani . . . . . .
C29 C 0.30457(11) 0.56389(11) 0.20284(5) 0.0243 1.0000 Uani . . . . . .
C30 C 0.27799(12) 0.65034(13) 0.17106(6) 0.0351 1.0000 Uani . . . . . .
O31 O 0.09501(7) 0.55421(8) 0.30633(4) 0.0277 1.0000 Uani . . . . . .
C32 C 0.01938(11) 0.55043(12) 0.34229(5) 0.0279 1.0000 Uani . . . . . .
C40 C 0.37984(16) 0.37984(16) 0.500000(10) 0.0938 1.0000 Uani S T . . . .
C41 C 0.45912(13) 0.45912(13) 0.5000 0.0434 1.0000 Uani S T . . . .
C42 C 0.46605(12) 0.52845(14) 0.46313(6) 0.0405 1.0000 Uani . . . . . .
C43 C 0.53901(12) 0.60302(12) 0.46292(5) 0.0312 1.0000 Uani . . . . . .
C44 C 0.60652(12) 0.60652(12) 0.500000(7) 0.0299 1.0000 Uani S T . . . .
C45 C 0.54511(17) 0.67888(16) 0.42349(7) 0.0535 1.0000 Uani . . . . . .
H51 H 0.5165 0.3363 0.2630 0.0241 1.0000 Uiso R . . . . .
H52 H 0.4300 0.2497 0.2600 0.0236 1.0000 Uiso R . . . . .
H61 H 0.4212 0.2472 0.3453 0.0234 1.0000 Uiso R . . . . .
H203 H 0.7040 0.1597 0.5845 0.0428 1.0000 Uiso R . . . . .
H202 H 0.6017 0.2171 0.5719 0.0433 1.0000 Uiso R . . . . .
H201 H 0.6428 0.1287 0.5384 0.0429 1.0000 Uiso R . . . . .
H151 H 0.8300 0.4194 0.4866 0.0278 1.0000 Uiso R . . . . .
H161 H 0.8616 0.5417 0.4302 0.0301 1.0000 Uiso R . . . . .
H171 H 0.7555 0.5599 0.3632 0.0274 1.0000 Uiso R . . . . .
H271 H 0.2894 0.3352 0.3850 0.0260 1.0000 Uiso R . . . . .
H261 H 0.1449 0.4341 0.3774 0.0265 1.0000 Uiso R . . . . .
H323 H -0.0369 0.5929 0.3329 0.0417 1.0000 Uiso R . . . . .
H321 H 0.0458 0.5774 0.3726 0.0419 1.0000 Uiso R . . . . .
H322 H -0.0035 0.4806 0.3469 0.0412 1.0000 Uiso R . . . . .
H231 H 0.3867 0.4389 0.2572 0.0240 1.0000 Uiso R . . . . .
H291 H 0.3729 0.5737 0.2163 0.0290 1.0000 Uiso R . . . . .
H292 H 0.3036 0.4994 0.1850 0.0297 1.0000 Uiso R . . . . .
H302 H 0.3268 0.6584 0.1454 0.0510 1.0000 Uiso R . . . . .
H301 H 0.2740 0.7131 0.1886 0.0508 1.0000 Uiso R . . . . .
H303 H 0.2132 0.6394 0.1546 0.0512 1.0000 Uiso R . . . . .
H43 H 0.6400 0.2166 0.2094 0.0442 1.0000 Uiso R . . . . .
H42 H 0.5409 0.1465 0.2061 0.0443 1.0000 Uiso R . . . . .
H441 H 0.6570 0.6570 0.5000 0.0351 1.0000 Uiso RS . . . . .
H421 H 0.4195 0.5234 0.4374 0.0495 1.0000 Uiso R . . . . .
H451 H 0.4788 0.7095 0.4188 0.0812 1.0000 Uiso R . . . . .
H452 H 0.5926 0.7335 0.4323 0.0828 1.0000 Uiso R . . . . .
H453 H 0.5650 0.6473 0.3936 0.0819 1.0000 Uiso R . . . . .
H401 H 0.3728 0.3247 0.5264 0.1394 0.5000 Uiso R . . . . .
H402 H 0.3032 0.3940 0.5010 0.1407 0.5000 Uiso R . . . . .
H403 H 0.3688 0.3277 0.4724 0.1397 0.5000 Uiso R . . . . .
H41 H 0.6463 0.0981 0.2215 0.0435 1.0000 Uiso R . . . . .
H181 H 0.6232 0.2388 0.4783 0.0254 1.0000 Uiso R . . . . .

loop_
_atom_site_aniso_label
_atom_site_aniso_U_11
_atom_site_aniso_U_22
_atom_site_aniso_U_33
_atom_site_aniso_U_23
_atom_site_aniso_U_13
_atom_site_aniso_U_12
S1 0.01895(16) 0.02090(17) 0.02129(15) -0.00033(12) -0.00270(12) 0.00234(12)
O2 0.0209(5) 0.0315(5) 0.0266(5) -0.0026(4) -0.0046(4) 0.0012(4)
O3 0.0288(5) 0.0246(5) 0.0355(5) 0.0069(4) -0.0030(4) 0.0004(4)
C4 0.0283(8) 0.0317(8) 0.0260(7) -0.0076(6) -0.0022(6) 0.0052(6)
C5 0.0197(6) 0.0202(6) 0.0196(6) 0.0008(5) -0.0021(5) 0.0021(5)
C6 0.0193(7) 0.0192(6) 0.0191(6) 0.0015(5) -0.0006(5) -0.0014(5)
N7 0.0190(5) 0.0196(5) 0.0179(5) 0.0018(4) 0.0008(4) -0.0009(4)
C8 0.0190(6) 0.0187(6) 0.0175(6) -0.0002(5) 0.0025(5) 0.0026(5)
C9 0.0172(6) 0.0187(6) 0.0193(6) -0.0007(5) 0.0026(5) 0.0017(5)
C10 0.0200(6) 0.0186(6) 0.0193(6) -0.0009(5) 0.0033(5) 0.0023(5)
C11 0.0200(6) 0.0180(6) 0.0187(6) -0.0002(5) 0.0038(5) 0.0014(5)
O12 0.0241(5) 0.0221(5) 0.0217(5) 0.0046(4) 0.0009(4) -0.0027(4)
O13 0.0282(5) 0.0234(5) 0.0212(5) 0.0061(4) -0.0003(4) -0.0009(4)
C14 0.0192(6) 0.0203(6) 0.0186(6) -0.0004(5) 0.0022(5) 0.0032(5)
C15 0.0208(7) 0.0256(7) 0.0233(6) 0.0001(6) -0.0020(5) 0.0014(6)
C16 0.0196(7) 0.0243(7) 0.0301(7) -0.0004(6) 0.0009(6) -0.0023(5)
C17 0.0235(7) 0.0203(7) 0.0242(7) 0.0027(5) 0.0037(5) -0.0014(5)
N18 0.0218(6) 0.0220(6) 0.0194(5) 0.0030(5) -0.0013(5) -0.0013(4)
C19 0.0259(7) 0.0243(7) 0.0194(6) -0.0008(6) 0.0020(6) 0.0069(6)
C20 0.0343(8) 0.0302(8) 0.0217(7) 0.0047(6) 0.0011(6) 0.0026(7)
O21 0.0275(5) 0.0360(6) 0.0227(5) 0.0010(4) -0.0047(4) -0.0009(5)
C22 0.0184(6) 0.0190(6) 0.0207(6) 0.0001(5) -0.0011(5) -0.0012(5)
C23 0.0198(6) 0.0215(7) 0.0209(6) 0.0005(5) 0.0023(5) 0.0003(5)
C24 0.0220(6) 0.0215(7) 0.0200(6) 0.0023(5) -0.0003(5) -0.0002(5)
C25 0.0187(6) 0.0219(7) 0.0251(7) -0.0010(5) 0.0002(5) 0.0010(5)
C26 0.0210(7) 0.0260(7) 0.0213(6) -0.0015(5) 0.0045(5) -0.0019(5)
C27 0.0225(7) 0.0253(7) 0.0193(6) 0.0028(5) -0.0004(5) -0.0020(5)
O28 0.0247(5) 0.0310(6) 0.0246(5) 0.0102(4) 0.0047(4) 0.0077(4)
C29 0.0241(7) 0.0277(7) 0.0212(6) 0.0053(5) 0.0027(5) 0.0009(6)
C30 0.0362(9) 0.0387(9) 0.0304(8) 0.0133(7) 0.0019(7) 0.0063(7)
O31 0.0214(5) 0.0316(5) 0.0302(5) 0.0043(4) 0.0058(4) 0.0076(4)
C32 0.0186(7) 0.0332(8) 0.0318(7) -0.0041(6) 0.0040(6) 0.0011(6)
C40 0.0762(16) 0.0762(16) 0.129(3) -0.071(2) 0.071(2) -0.052(2)
C41 0.0350(8) 0.0350(8) 0.0604(16) -0.0258(9) 0.0258(9) -0.0101(10)
C42 0.0256(8) 0.0541(11) 0.0417(9) -0.0258(9) 0.0014(7) 0.0063(7)
C43 0.0298(8) 0.0323(8) 0.0315(8) -0.0050(6) 0.0026(7) 0.0089(6)
C44 0.0254(6) 0.0254(6) 0.0388(12) -0.0032(6) 0.0032(6) 0.0005(8)
C45 0.0669(13) 0.0530(12) 0.0406(10) 0.0073(9) 0.0020(9) 0.0251(10)

loop_
_atom_type_symbol
_atom_type_scat_dispersion_real
_atom_type_scat_dispersion_imag
_atom_type_scat_Cromer_Mann_a1
_atom_type_scat_Cromer_Mann_b1
_atom_type_scat_Cromer_Mann_a2
_atom_type_scat_Cromer_Mann_b2
_atom_type_scat_Cromer_Mann_a3
_atom_type_scat_Cromer_Mann_b3
_atom_type_scat_Cromer_Mann_a4
_atom_type_scat_Cromer_Mann_b4
_atom_type_scat_Cromer_Mann_c
_atom_type_scat_source
C 0.0181 0.0091 2.3100 20.8439 1.0200 10.2075 1.5886 0.5687 0.8650 51.6512 0.2156 'International Tables Vol C 4.2.6.8 and 6.1.1.4'
H 0.0000 0.0000 0.4930 10.5109 0.3229 26.1257 0.1402 3.1424 0.0408 57.7998 0.0030 'International Tables Vol C 4.2.6.8 and 6.1.1.4'
N 0.0311 0.0180 12.2126 0.0057 3.1322 9.8933 2.0125 28.9975 1.1663 0.5826 -11.5290 'International Tables Vol C 4.2.6.8 and 6.1.1.4'
O 0.0492 0.0322 3.0485 13.2771 2.2868 5.7011 1.5463 0.3239 0.8670 32.9089 0.2508 'International Tables Vol C 4.2.6.8 and 6.1.1.4'
S 0.3331 0.5567 6.9053 1.4679 5.2034 22.2151 1.4379 0.2536 1.5863 56.1720 0.8669 'International Tables Vol C 4.2.6.8 and 6.1.1.4'

loop_
_geom_angle_atom_site_label_1
_geom_angle_site_symmetry_1
_geom_angle_atom_site_label_2
_geom_angle_site_symmetry_2
_geom_angle_atom_site_label_3
_geom_angle_site_symmetry_3
_geom_angle
_geom_angle_publ_flag
O2 . S1 . O3 . 117.60(6) yes
O2 . S1 . C4 . 109.03(7) yes
O3 . S1 . C4 . 108.96(7) yes
O2 . S1 . C5 . 108.61(6) yes
O3 . S1 . C5 . 109.20(6) yes
C4 . S1 . C5 . 102.35(7) yes
S1 . C4 . H43 . 108.3 no
S1 . C4 . H42 . 108.5 no
H43 . C4 . H42 . 111.1 no
S1 . C4 . H41 . 106.9 no
H43 . C4 . H41 . 111.3 no
H42 . C4 . H41 . 110.6 no
S1 . C5 . C6 . 113.58(9) yes
S1 . C5 . H51 . 107.1 no
C6 . C5 . H51 . 109.9 no
S1 . C5 . H52 . 106.4 no
C6 . C5 . H52 . 108.6 no
H51 . C5 . H52 . 111.2 no
C5 . C6 . N7 . 111.21(10) yes
C5 . C6 . C22 . 111.31(10) yes
N7 . C6 . C22 . 113.02(10) yes
C5 . C6 . H61 . 109.3 no
N7 . C6 . H61 . 104.2 no
C22 . C6 . H61 . 107.5 no
C6 . N7 . C8 . 123.04(11) yes
C6 . N7 . C11 . 125.31(11) yes
C8 . N7 . C11 . 110.97(11) yes
N7 . C8 . C9 . 106.57(11) yes
N7 . C8 . O12 . 124.84(12) yes
C9 . C8 . O12 . 128.59(12) yes
C8 . C9 . C10 . 108.34(11) yes
C8 . C9 . C14 . 129.84(12) yes
C10 . C9 . C14 . 121.81(12) yes
C9 . C10 . C11 . 107.46(11) yes
C9 . C10 . C17 . 122.02(12) yes
C11 . C10 . C17 . 130.52(12) yes
C10 . C11 . N7 . 106.66(11) yes
C10 . C11 . O13 . 128.48(12) yes
N7 . C11 . O13 . 124.86(12) yes
C9 . C14 . C15 . 116.90(12) yes
C9 . C14 . N18 . 117.80(12) yes
C15 . C14 . N18 . 125.29(12) yes
C14 . C15 . C16 . 120.40(13) yes
C14 . C15 . H151 . 121.4 no
C16 . C15 . H151 . 118.1 no
C15 . C16 . C17 . 122.51(13) yes
C15 . C16 . H161 . 118.8 no
C17 . C16 . H161 . 118.7 no
C16 . C17 . C10 . 116.34(12) yes
C16 . C17 . H171 . 122.4 no
C10 . C17 . H171 . 121.2 no
C14 . N18 . C19 . 128.28(12) yes
C14 . N18 . H181 . 115.9 no
C19 . N18 . H181 . 115.8 no
N18 . C19 . C20 . 113.44(12) yes
N18 . C19 . O21 . 123.62(13) yes
C20 . C19 . O21 . 122.93(12) yes
C19 . C20 . H203 . 109.2 no
C19 . C20 . H202 . 108.6 no
H203 . C20 . H202 . 109.6 no
C19 . C20 . H201 . 109.1 no
H203 . C20 . H201 . 109.8 no
H202 . C20 . H201 . 110.4 no
C6 . C22 . C23 . 122.28(11) yes
C6 . C22 . C27 . 118.44(12) yes
C23 . C22 . C27 . 119.25(12) yes
C22 . C23 . C24 . 120.64(12) yes
C22 . C23 . H231 . 119.8 no
C24 . C23 . H231 . 119.5 no
C23 . C24 . C25 . 119.61(12) yes
C23 . C24 . O28 . 124.65(12) yes
C25 . C24 . O28 . 115.74(12) yes
C24 . C25 . C26 . 119.41(12) yes
C24 . C25 . O31 . 115.93(12) yes
C26 . C25 . O31 . 124.65(12) yes
C25 . C26 . C27 . 120.36(12) yes
C25 . C26 . H261 . 119.9 no
C27 . C26 . H261 . 119.8 no
C26 . C27 . C22 . 120.72(13) yes
C26 . C27 . H271 . 119.1 no
C22 . C27 . H271 . 120.2 no
C24 . O28 . C29 . 117.36(10) yes
O28 . C29 . C30 . 108.15(12) yes
O28 . C29 . H291 . 110.0 no
C30 . C29 . H291 . 110.2 no
O28 . C29 . H292 . 109.2 no
C30 . C29 . H292 . 110.7 no
H291 . C29 . H292 . 108.7 no
C29 . C30 . H302 . 111.8 no
C29 . C30 . H301 . 111.3 no
H302 . C30 . H301 . 108.7 no
C29 . C30 . H303 . 112.0 no
H302 . C30 . H303 . 104.1 no
H301 . C30 . H303 . 108.6 no
C25 . O31 . C32 . 116.03(11) yes
O31 . C32 . H323 . 109.0 no
O31 . C32 . H321 . 110.7 no
H323 . C32 . H321 . 107.3 no
O31 . C32 . H322 . 110.2 no
H323 . C32 . H322 . 110.2 no
H321 . C32 . H322 . 109.5 no
H403 7_556 C40 . H401 7_556 93.2 no
H403 7_556 C40 . H402 7_556 90.1 no
H401 7_556 C40 . H402 7_556 91.1 no
H403 7_556 C40 . C41 . 124.3 no
H401 7_556 C40 . C41 . 123.8 no
H402 7_556 C40 . C41 . 124.5 no
H403 7_556 C40 . H401 . 47.0 no
H401 7_556 C40 . H401 . 112.3 no
H402 7_556 C40 . H401 . 49.4 no
C41 . C40 . H401 . 123.8 no
H403 7_556 C40 . H402 . 50.2 no
H401 7_556 C40 . H402 . 49.4 no
H402 7_556 C40 . H402 . 111.0 no
C41 . C40 . H402 . 124.5 no
H401 . C40 . H402 . 91.1 no
H403 7_556 C40 . H403 . 111.5 no
H401 7_556 C40 . H403 . 47.0 no
H402 7_556 C40 . H403 . 50.2 no
C41 . C40 . H403 . 124.3 no
H401 . C40 . H403 . 93.2 no
H402 . C40 . H403 . 90.1 no
C40 . C41 . C42 7_556 120.91(11) yes
C40 . C41 . C42 . 120.91(11) yes
C42 7_556 C41 . C42 . 118.2(2) yes
C41 . C42 . C43 . 121.42(17) yes
C41 . C42 . H421 . 118.7 no
C43 . C42 . H421 . 119.9 no
C42 . C43 . C44 . 118.37(16) yes
C42 . C43 . C45 . 121.27(16) yes
C44 . C43 . C45 . 120.35(17) yes
C43 . C44 . C43 7_556 122.2(2) yes
C43 . C44 . H441 . 118.9 no
C43 7_556 C44 . H441 . 118.9 no
C43 . C45 . H451 . 109.2 no
C43 . C45 . H452 . 109.8 no
H451 . C45 . H452 . 107.6 no
C43 . C45 . H453 . 111.5 no
H451 . C45 . H453 . 107.7 no
H452 . C45 . H453 . 110.9 no

loop_
_geom_bond_atom_site_label_1
_geom_bond_site_symmetry_1
_geom_bond_atom_site_label_2
_geom_bond_site_symmetry_2
_geom_bond_distance
_geom_bond_publ_flag
S1 . O2 . 1.4428(10) yes
S1 . O3 . 1.4418(11) yes
S1 . C4 . 1.7585(14) yes
S1 . C5 . 1.7747(13) yes
C4 . H43 . 0.982 no
C4 . H42 . 0.975 no
C4 . H41 . 0.971 no
C5 . C6 . 1.5312(18) yes
C5 . H51 . 0.990 no
C5 . H52 . 0.982 no
C6 . N7 . 1.4780(16) yes
C6 . C22 . 1.5226(18) yes
C6 . H61 . 1.018 no
N7 . C8 . 1.3987(17) yes
N7 . C11 . 1.3960(17) yes
C8 . C9 . 1.4775(18) yes
C8 . O12 . 1.2182(16) yes
C9 . C10 . 1.3912(18) yes
C9 . C14 . 1.3875(18) yes
C10 . C11 . 1.4884(18) yes
C10 . C17 . 1.3810(19) yes
C11 . O13 . 1.2153(16) yes
C14 . C15 . 1.4044(19) yes
C14 . N18 . 1.4040(17) yes
C15 . C16 . 1.395(2) yes
C15 . H151 . 0.954 no
C16 . C17 . 1.394(2) yes
C16 . H161 . 0.975 no
C17 . H171 . 0.951 no
N18 . C19 . 1.3707(17) yes
N18 . H181 . 0.950 no
C19 . C20 . 1.503(2) yes
C19 . O21 . 1.2225(18) yes
C20 . H203 . 0.973 no
C20 . H202 . 0.982 no
C20 . H201 . 0.972 no
C22 . C23 . 1.3990(18) yes
C22 . C27 . 1.3808(19) yes
C23 . C24 . 1.3885(19) yes
C23 . H231 . 0.959 no
C24 . C25 . 1.4095(19) yes
C24 . O28 . 1.3702(16) yes
C25 . C26 . 1.385(2) yes
C25 . O31 . 1.3687(16) yes
C26 . C27 . 1.392(2) yes
C26 . H261 . 0.942 no
C27 . H271 . 0.973 no
O28 . C29 . 1.4370(16) yes
C29 . C30 . 1.500(2) yes
C29 . H291 . 0.993 no
C29 . H292 . 0.994 no
C30 . H302 . 0.978 no
C30 . H301 . 0.971 no
C30 . H303 . 0.990 no
O31 . C32 . 1.4301(17) yes
C32 . H323 . 0.973 no
C32 . H321 . 0.994 no
C32 . H322 . 0.985 no
C40 . H403 7_556 1.053 no
C40 . H401 7_556 1.050 no
C40 . H402 7_556 1.036 no
C40 . C41 . 1.489(4) yes
C40 . H401 . 1.050 no
C40 . H402 . 1.036 no
C40 . H403 . 1.053 no
C41 . C42 7_556 1.394(2) yes
C41 . C42 . 1.394(2) yes
C42 . C43 . 1.385(2) yes
C42 . H421 . 0.956 no
C43 . C44 . 1.3801(19) yes
C43 . C45 . 1.505(2) yes
C44 . H441 . 0.948 no
C45 . H451 . 0.978 no
C45 . H452 . 0.993 no
C45 . H453 . 0.979 no

loop_
_geom_hbond_atom_site_label_D
_geom_hbond_site_symmetry_D
_geom_hbond_atom_site_label_H
_geom_hbond_site_symmetry_H
_geom_hbond_atom_site_label_A
_geom_hbond_site_symmetry_A
_geom_hbond_angle_DHA
_geom_hbond_distance_DH
_geom_hbond_distance_HA
_geom_hbond_distance_DA
_geom_hbond_publ_flag
C5 . H51 . O13 . 121 0.99 2.49 3.116(2) yes
C5 . H51 . O13 5_665 142 0.99 2.35 3.185(2) yes
C5 . H52 . O21 4_455 172 0.98 2.45 3.422(2) yes
C27 . H271 . O2 4_455 131 0.97 2.49 3.213(2) yes
C26 . H261 . O3 4_455 170 0.94 2.46 3.396(2) yes
C23 . H231 . O13 5_665 175 0.96 2.53 3.490(2) yes
C4 . H43 . O2 5_665 158 0.98 2.40 3.337(2) yes
C40 . H401 . O2 2_545 146 1.05 2.58 3.499(2) yes
C4 . H41 . O12 6_554 144 0.97 2.45 3.286(2) yes
N18 . H181 . O12 . 134 0.95 2.21 2.952(2) yes
